data_2202513
loop_
_publ_author_name
'Zhi Min Jin'
'Liang Shen'
'Lin He'
'Hong Guo'
'Hua Tong Wang'

_publ_section_title
;
 Pyridine-2-carbaldehyde thiosemicarbazone 1.75-hydrate
;
_journal_issue 12
_journal_name_full 'Acta Crystallographica Section E'
_journal_page_first o1909
_journal_page_last o1911
_journal_paper_doi 10.1107/S160053680302511X
_journal_volume 59
_journal_year 2003
_chemical_formula_iupac 'C7 H8 N4 S1, 1.75H2 O'
_chemical_formula_moiety 'C7 H8 N4 S1, 1.75H2 O'
_chemical_formula_sum 'C7 H11.5 N4 O1.75 S'
_chemical_formula_weight 211.76
_chemical_name_systematic
;
Pyridine-2-carbaldehyde thiosemicarbazone 1.75-hydrate
;
_space_group_IT_number 88
_symmetry_cell_setting tetragonal
_symmetry_space_group_name_Hall '-I 4ad'
_symmetry_space_group_name_H-M 'I 41/a :2'
_atom_sites_solution_hydrogens geom
_atom_sites_solution_primary direct
_atom_sites_solution_secondary difmap
_audit_creation_method SHELXL-97
_cell_angle_alpha 90.00
_cell_angle_beta 90.00
_cell_angle_gamma 90.00
_cell_formula_units_Z 16
_cell_length_a 13.6760(10)
_cell_length_b 13.6760(10)
_cell_length_c 22.192(3)
_cell_measurement_reflns_used 39
_cell_measurement_temperature 293(2)
_cell_measurement_theta_max 14.94
_cell_measurement_theta_min 2.78
_cell_volume 4150.6(7)
_computing_cell_refinement XSCANS
_computing_data_collection 'XSCANS (Siemens, 1994)'
_computing_data_reduction XSCANS
_computing_molecular_graphics 'SHELXTL (Siemens, 1994)'
_computing_publication_material SHELXTL
_computing_structure_refinement 'SHELXL97 (Sheldrick, 1997)'
_computing_structure_solution 'SHELXS97 (Sheldrick, 1997)'
_diffrn_ambient_temperature 296(2)
_diffrn_measured_fraction_theta_full 1.000
_diffrn_measured_fraction_theta_max 1.000
_diffrn_measurement_device_type 'Siemens P4'
_diffrn_measurement_method \q/2\q
_diffrn_radiation_monochromator graphite
_diffrn_radiation_source 'fine-focus sealed tube'
_diffrn_radiation_type MoK\a
_diffrn_radiation_wavelength 0.71073
_diffrn_reflns_av_R_equivalents 0.0195
_diffrn_reflns_av_sigmaI/netI 0.0401
_diffrn_reflns_limit_h_max 17
_diffrn_reflns_limit_h_min 0
_diffrn_reflns_limit_k_max 17
_diffrn_reflns_limit_k_min 0
_diffrn_reflns_limit_l_max 27
_diffrn_reflns_limit_l_min -1
_diffrn_reflns_number 2473
_diffrn_reflns_theta_full 26.49
_diffrn_reflns_theta_max 26.49
_diffrn_reflns_theta_min 1.75
_diffrn_standards_decay_% 2.76
_diffrn_standards_interval_count 97
_diffrn_standards_number 3
_exptl_absorpt_coefficient_mu 0.291
_exptl_absorpt_correction_T_max 0.880
_exptl_absorpt_correction_T_min 0.831
_exptl_absorpt_correction_type psi-scan
_exptl_absorpt_process_details '(North et al., 1968)'
_exptl_crystal_colour yellow
_exptl_crystal_density_diffrn 1.356
_exptl_crystal_density_method 'not measured'
_exptl_crystal_description plate
_exptl_crystal_F_000 1784
_exptl_crystal_size_max 0.48
_exptl_crystal_size_mid 0.48
_exptl_crystal_size_min 0.44
_refine_diff_density_max 0.134
_refine_diff_density_min -0.183
_refine_ls_extinction_method none
_refine_ls_goodness_of_fit_ref 0.930
_refine_ls_hydrogen_treatment mixed
_refine_ls_matrix_type full
_refine_ls_number_parameters 144
_refine_ls_number_reflns 2158
_refine_ls_number_restraints 10
_refine_ls_restrained_S_all 0.930
_refine_ls_R_factor_all 0.0655
_refine_ls_R_factor_gt 0.0397
_refine_ls_shift/su_max 0.001
_refine_ls_shift/su_mean 0.000
_refine_ls_structure_factor_coef Fsqd
_refine_ls_weighting_details 'calc w = 1/[\s^2^(Fo^2^)+(0.0502P)^2^] where P = (Fo^2^+2Fc^2^)/3'
_refine_ls_weighting_scheme calc
_refine_ls_wR_factor_gt 0.0878
_refine_ls_wR_factor_ref 0.0951
_reflns_number_gt 1437
_reflns_number_total 2158
_reflns_threshold_expression I>2\s(I)
_cod_data_source_file ci6283.cif
_cod_data_source_block I
_cod_depositor_comments
;
The following automatic conversions were performed:
'_symmetry_cell_setting' value 'Tetragonal' changed to 'tetragonal'
according to '/home/saulius/struct/CIF-dictionaries/cif_core.dic'
dictionary named 'cif_core.dic' version 2.4.1 from 2010-06-29.

Automatic conversion script
Id: cif_fix_enum 1527 2010-12-29 10:47:43Z saulius 

The following automatic conversions were performed:

'_symmetry_cell_setting' value 'Tetragonal' changed to 'tetragonal'
according to /home/saulius/struct/CIF-dictionaries/cif_core.dic
dictionary named 'cif_core.dic' version 2.4.1 from 2010-06-29.

Automatic conversion script
Id: cif_fix_values 1715 2011-07-08 13:25:40Z adriana 
;
_cod_original_sg_symbol_H-M 'I 41/a'
_cod_original_formula_sum 'C7 H11.50 N4 O1.75 S'
_cod_database_code 2202513

loop_
_symmetry_equiv_pos_as_xyz
'x, y, z'
'-x+1/2, -y, z+1/2'
'-y+3/4, x+1/4, z+1/4'
'y+3/4, -x+3/4, z+3/4'
'x+1/2, y+1/2, z+1/2'
'-x+1, -y+1/2, z+1'
'-y+5/4, x+3/4, z+3/4'
'y+5/4, -x+5/4, z+5/4'
'-x, -y, -z'
'x-1/2, y, -z-1/2'
'y-3/4, -x-1/4, -z-1/4'
'-y-3/4, x-3/4, -z-3/4'
'-x+1/2, -y+1/2, -z+1/2'
'x, y+1/2, -z'
'y-1/4, -x+1/4, -z+1/4'
'-y-1/4, x-1/4, -z-1/4'

loop_
_atom_site_label
_atom_site_fract_x
_atom_site_fract_y
_atom_site_fract_z
_atom_site_U_iso_or_equiv
_atom_site_adp_type
_atom_site_calc_flag
_atom_site_refinement_flags
_atom_site_occupancy
_atom_site_disorder_assembly
_atom_site_disorder_group
_atom_site_type_symbol
S 0.35971(4) 0.42035(4) 0.10319(2) 0.05532(19) Uani d . 1 . . S
N1 -0.15439(11) 0.36195(11) 0.04923(7) 0.0472(4) Uani d . 1 . . N
N2 0.10107(11) 0.39167(10) 0.03125(7) 0.0418(4) Uani d . 1 . . N
N3 0.17588(11) 0.40563(11) 0.07153(7) 0.0437(4) Uani d . 1 . . N
H3N 0.1635 0.4094 0.1095 0.052 Uiso calc R 1 . . H
N4 0.28360(11) 0.41412(11) -0.00676(7) 0.0498(4) Uani d . 1 . . N
H4A 0.2348 0.4097 -0.0310 0.060 Uiso calc R 1 . . H
H4B 0.3420 0.4190 -0.0208 0.060 Uiso calc R 1 . . H
C1 -0.23631(15) 0.34362(15) 0.01825(9) 0.0560(5) Uani d . 1 . . C
H1 -0.2946 0.3376 0.0396 0.067 Uiso calc R 1 . . H
C2 -0.23917(16) 0.33317(15) -0.04301(10) 0.0594(6) Uani d . 1 . . C
H2 -0.2978 0.3202 -0.0627 0.071 Uiso calc R 1 . . H
C3 -0.15371(16) 0.34223(14) -0.07480(10) 0.0570(6) Uani d . 1 . . C
H3 -0.1538 0.3363 -0.1165 0.068 Uiso calc R 1 . . H
C4 -0.06778(15) 0.36019(13) -0.04457(8) 0.0476(5) Uani d . 1 . . C
H4 -0.0090 0.3659 -0.0654 0.057 Uiso calc R 1 . . H
C5 -0.07077(13) 0.36951(12) 0.01752(8) 0.0406(4) Uani d . 1 . . C
C6 0.01594(14) 0.38719(13) 0.05404(8) 0.0448(5) Uani d . 1 . . C
H6 0.0088 0.3955 0.0954 0.054 Uiso calc R 1 . . H
C7 0.26893(13) 0.41344(13) 0.05173(8) 0.0410(4) Uani d . 1 . . C
O1 0.51492(15) 0.58711(17) 0.05087(10) 0.0968(6) Uani d D 1 . . O
O2 0.4778(5) 0.2231(5) 0.04034(19) 0.1060(18) Uani d PD 0.50 . . O
O3 0.5000 0.7500 0.1250 0.0993(12) Uani d SD 1 . . O
H1O1 0.505(2) 0.6278(18) 0.0759(13) 0.149 Uiso d D 1 . . H
H2O1 0.478(2) 0.5406(16) 0.0536(15) 0.149 Uiso d D 1 . . H
H1O2 0.489(5) 0.190(4) 0.0100(15) 0.149 Uiso d PD 0.50 . . H
H2O2 0.525(4) 0.212(6) 0.063(2) 0.149 Uiso d PD 0.50 . . H
H1O3 0.481(6) 0.795(3) 0.1038(5) 0.149 Uiso d PD 0.50 . . H

loop_
_atom_site_aniso_label
_atom_site_aniso_U_11
_atom_site_aniso_U_22
_atom_site_aniso_U_33
_atom_site_aniso_U_12
_atom_site_aniso_U_13
_atom_site_aniso_U_23
S 0.0492(3) 0.0736(4) 0.0432(3) -0.0001(3) -0.0060(2) 0.0002(3)
N1 0.0435(9) 0.0515(10) 0.0468(9) -0.0004(8) 0.0011(8) -0.0015(8)
N2 0.0441(9) 0.0402(9) 0.0410(9) -0.0002(7) -0.0028(7) 0.0007(7)
N3 0.0450(9) 0.0507(10) 0.0355(8) -0.0008(7) 0.0000(7) 0.0006(7)
N4 0.0438(10) 0.0650(11) 0.0405(9) -0.0029(8) 0.0000(7) -0.0011(8)
C1 0.0442(12) 0.0598(14) 0.0638(14) -0.0011(10) 0.0013(10) -0.0049(11)
C2 0.0541(13) 0.0563(14) 0.0678(15) -0.0016(11) -0.0155(12) -0.0077(11)
C3 0.0752(16) 0.0503(13) 0.0454(12) 0.0001(11) -0.0109(11) -0.0051(10)
C4 0.0540(12) 0.0440(11) 0.0447(11) 0.0018(9) 0.0032(9) -0.0019(9)
C5 0.0442(11) 0.0339(10) 0.0436(10) 0.0008(8) -0.0005(8) 0.0012(8)
C6 0.0491(12) 0.0465(11) 0.0390(10) -0.0004(9) 0.0003(9) 0.0006(8)
C7 0.0474(11) 0.0353(10) 0.0403(10) 0.0019(8) 0.0016(9) 0.0013(8)
O1 0.0775(13) 0.1067(17) 0.1063(16) -0.0238(12) 0.0294(11) -0.0172(12)
O2 0.100(5) 0.113(6) 0.105(3) 0.025(3) -0.017(3) -0.028(3)
O3 0.1042(18) 0.1042(18) 0.089(3) 0.000 0.000 0.000

loop_
_atom_type_symbol
_atom_type_description
_atom_type_scat_dispersion_real
_atom_type_scat_dispersion_imag
_atom_type_scat_source
S S 0.1246 0.1234 'International Tables Vol C Tables 4.2.6.8 and 6.1.1.4'
N N 0.0061 0.0033 'International Tables Vol C Tables 4.2.6.8 and 6.1.1.4'
C C 0.0033 0.0016 'International Tables Vol C Tables 4.2.6.8 and 6.1.1.4'
O O 0.0106 0.0060 'International Tables Vol C Tables 4.2.6.8 and 6.1.1.4'
H H 0.0000 0.0000 'International Tables Vol C Tables 4.2.6.8 and 6.1.1.4'

loop_
_geom_angle_atom_site_label_1
_geom_angle_atom_site_label_2
_geom_angle_atom_site_label_3
_geom_angle_site_symmetry_1
_geom_angle
_geom_angle_publ_flag
C1 N1 C5 . 117.18(17) yes
C6 N2 N3 . 115.51(15) yes
C7 N3 N2 . 120.11(15) yes
C7 N3 H3N . 119.9 ?
N2 N3 H3N . 119.9 ?
C7 N4 H4A . 120.0 ?
C7 N4 H4B . 120.0 ?
H4A N4 H4B . 120.0 ?
N1 C1 C2 . 123.7(2) yes
N1 C1 H1 . 118.2 ?
C2 C1 H1 . 118.2 ?
C1 C2 C3 . 118.5(2) yes
C1 C2 H2 . 120.7 ?
C3 C2 H2 . 120.7 ?
C2 C3 C4 . 119.59(19) yes
C2 C3 H3 . 120.2 ?
C4 C3 H3 . 120.2 ?
C3 C4 C5 . 118.47(19) yes
C3 C4 H4 . 120.8 ?
C5 C4 H4 . 120.8 ?
N1 C5 C4 . 122.56(18) yes
N1 C5 C6 . 114.42(16) yes
C4 C5 C6 . 123.02(18) yes
N2 C6 C5 . 122.18(17) yes
N2 C6 H6 . 118.9 ?
C5 C6 H6 . 118.9 ?
N4 C7 N3 . 117.77(16) yes
N4 C7 S . 123.74(15) yes
N3 C7 S . 118.48(14) yes
H1O1 O1 H2O1 . 113(2) ?
O2 O2 H1O2 6_554 108(5) ?
O2 O2 H2O2 6_554 70(6) ?
H1O2 O2 H2O2 . 104(2) ?

loop_
_geom_bond_atom_site_label_1
_geom_bond_atom_site_label_2
_geom_bond_site_symmetry_2
_geom_bond_distance
_geom_bond_publ_flag
S C7 . 1.6895(18) yes
N1 C1 . 1.338(2) yes
N1 C5 . 1.347(2) yes
N2 C6 . 1.271(2) yes
N2 N3 . 1.372(2) yes
N3 C7 . 1.351(2) yes
N3 H3N . 0.86 ?
N4 C7 . 1.314(2) yes
N4 H4A . 0.86 ?
N4 H4B . 0.86 ?
C1 C2 . 1.368(3) yes
C1 H1 . 0.93 ?
C2 C3 . 1.371(3) yes
C2 H2 . 0.93 ?
C3 C4 . 1.375(3) yes
C3 H3 . 0.93 ?
C4 C5 . 1.384(3) yes
C4 H4 . 0.93 ?
C5 C6 . 1.457(3) yes
C6 H6 . 0.93 ?
O1 H1O1 . 0.80(3) ?
O1 H2O1 . 0.81(2) ?
O2 O2 6_554 0.953(10) ?
O2 H1O2 . 0.83(4) ?
O2 H2O2 . 0.83(5) ?
O3 H1O3 . 0.82(4) ?

loop_
_geom_hbond_atom_site_label_D
_geom_hbond_atom_site_label_H
_geom_hbond_atom_site_label_A
_geom_hbond_site_symmetry_A
_geom_hbond_distance_DH
_geom_hbond_distance_HA
_geom_hbond_distance_DA
_geom_hbond_angle_DHA
_geom_hbond_publ_flag
N4 H4A N2 . 0.86 2.31 2.653(2) 104 yes
O1 H1O1 O3 . 0.80(3) 2.00(3) 2.777(2) 166(3) yes
O1 H2O1 S . 0.81(2) 2.56(3) 3.325(2) 158(3) yes
N3 H3N N1 15 0.86 2.15 2.998(2) 171 yes
O3 H1O3 O1 6_564 0.82(4) 2.00(3) 2.777(2) 160(9) yes
N4 H4A S 4_454 0.86 2.73 3.488(2) 148 yes
N4 H4B O1 9_665 0.86 2.07 2.924(2) 173 yes
O2 H1O2 O1 14_545 0.83(4) 1.98(5) 2.796(6) 168(6) yes
O2 H2O2 S 6_554 0.83(5) 2.56(7) 3.277(7) 145(7) yes

loop_
_geom_torsion_atom_site_label_1
_geom_torsion_atom_site_label_2
_geom_torsion_atom_site_label_3
_geom_torsion_atom_site_label_4
_geom_torsion
C6 N2 N3 C7 -178.63(16)
C5 N1 C1 C2 -0.5(3)
N1 C1 C2 C3 -0.2(3)
C1 C2 C3 C4 0.8(3)
C2 C3 C4 C5 -0.6(3)
C1 N1 C5 C4 0.8(3)
C1 N1 C5 C6 -178.61(17)
C3 C4 C5 N1 -0.2(3)
C3 C4 C5 C6 179.12(17)
N3 N2 C6 C5 -178.00(15)
N1 C5 C6 N2 176.72(16)
C4 C5 C6 N2 -2.6(3)
N2 N3 C7 N4 4.7(2)
N2 N3 C7 S -174.56(12)
